data_7025648
loop_
_publ_author_name
'Boyle, Timothy J.'
'Raymond, Rebecca'
'Boye, Daniel M.'
'Ottley, Leigh Anna M.'
'Lu, Ping'

_publ_section_title
;
 Structurally characterized luminescent lanthanide zinc carboxylate
 precursors for Ln-Zn-O nanomaterials.
;
_journal_issue 34
_journal_name_full 'Dalton transactions (Cambridge, England : 2003)'
_journal_page_first 8050
_journal_page_last 8063
_journal_paper_doi 10.1039/c002492a
_journal_volume 39
_journal_year 2010
_chemical_formula_moiety 'C18 H24 N2 O4 Zn'
_chemical_formula_sum 'C18 H24 N2 O4 Zn'
_chemical_formula_weight 397.76
_chemical_name_common ZnOPcpy
_chemical_name_systematic
;
?
;
_space_group_IT_number 64
_symmetry_cell_setting orthorhombic
_symmetry_space_group_name_Hall '-C 2ac 2'
_symmetry_space_group_name_H-M 'C m c a'
_atom_sites_solution_hydrogens geom
_atom_sites_solution_primary direct
_atom_sites_solution_secondary difmap
_audit_creation_method SHELXL-97
_cell_angle_alpha 90.00
_cell_angle_beta 90.00
_cell_angle_gamma 90.00
_cell_formula_units_Z 8
_cell_length_a 11.6387(16)
_cell_length_b 13.2354(16)
_cell_length_c 25.080(3)
_cell_measurement_reflns_used 5539
_cell_measurement_temperature 173(2)
_cell_measurement_theta_max 25.37
_cell_measurement_theta_min 1.62
_cell_volume 3863.4(8)
_computing_cell_refinement 'Bruker SMART'
_computing_data_collection 'Bruker SMART'
_computing_data_reduction 'Bruker SAINT'
_computing_molecular_graphics 'Bruker SHELXTL'
_computing_publication_material 'Bruker SHELXTL'
_computing_structure_refinement 'SHELXL-97 (Sheldrick, 1997)'
_computing_structure_solution 'SHELXS-97 (Sheldrick, 1990)'
_diffrn_ambient_temperature 173(2)
_diffrn_measured_fraction_theta_full 0.999
_diffrn_measured_fraction_theta_max 0.999
_diffrn_measurement_device_type 'CCD area detector'
_diffrn_measurement_method 'phi and omega scans'
_diffrn_radiation_monochromator graphite
_diffrn_radiation_source 'fine-focus sealed tube'
_diffrn_radiation_type MoK\a
_diffrn_radiation_wavelength 0.71073
_diffrn_reflns_av_R_equivalents 0.0301
_diffrn_reflns_av_sigmaI/netI 0.0166
_diffrn_reflns_limit_h_max 14
_diffrn_reflns_limit_h_min -13
_diffrn_reflns_limit_k_max 15
_diffrn_reflns_limit_k_min -15
_diffrn_reflns_limit_l_max 30
_diffrn_reflns_limit_l_min -30
_diffrn_reflns_number 13572
_diffrn_reflns_theta_full 25.37
_diffrn_reflns_theta_max 25.37
_diffrn_reflns_theta_min 1.62
_exptl_absorpt_coefficient_mu 1.294
_exptl_absorpt_correction_T_max 0.772
_exptl_absorpt_correction_T_min 0.691
_exptl_absorpt_correction_type empirical
_exptl_absorpt_process_details SADABS
_exptl_crystal_colour colorless
_exptl_crystal_density_diffrn 1.368
_exptl_crystal_density_meas ?
_exptl_crystal_density_method 'not measured'
_exptl_crystal_description irregular
_exptl_crystal_F_000 1664
_exptl_crystal_size_max 0.317
_exptl_crystal_size_mid 0.244
_exptl_crystal_size_min 0.20
_refine_diff_density_max 0.998
_refine_diff_density_min -0.681
_refine_diff_density_rms 0.082
_refine_ls_extinction_method none
_refine_ls_goodness_of_fit_ref 1.071
_refine_ls_hydrogen_treatment constr
_refine_ls_matrix_type full
_refine_ls_number_parameters 129
_refine_ls_number_reflns 1864
_refine_ls_number_restraints 0
_refine_ls_restrained_S_all 1.071
_refine_ls_R_factor_all 0.0497
_refine_ls_R_factor_gt 0.0458
_refine_ls_shift/su_max 0.000
_refine_ls_shift/su_mean 0.000
_refine_ls_structure_factor_coef Fsqd
_refine_ls_weighting_details 'calc w=1/[\s^2^(Fo^2^)+(0.0648P)^2^+13.3314P] where P=(Fo^2^+2Fc^2^)/3'
_refine_ls_weighting_scheme calc
_refine_ls_wR_factor_gt 0.1239
_refine_ls_wR_factor_ref 0.1281
_reflns_number_gt 1705
_reflns_number_total 1864
_reflns_threshold_expression >2sigma(I)
_cod_data_source_file c002492a.txt
_cod_data_source_block 7ap303ss
_cod_depositor_comments
;
The following automatic conversions were performed:

'_symmetry_cell_setting' value 'Orthorhombic' changed to
'orthorhombic' according to
/home/saulius/struct/CIF-dictionaries/cif_core.dic dictionary named
'cif_core.dic' version 2.4.2 from 2011-04-26.

Automatic conversion script
Id: cif_fix_values 1891 2012-01-12 08:04:46Z andrius 

The following automatic conversions were performed:

'_exptl_crystal_density_meas' value 'not measured' was changed to '?'
- the value is perceived as not measured.

Automatic conversion script
Id: cif_fix_values 3008 2015-01-20 13:52:24Z robertas 
;
_cod_original_cell_volume 3863.4(9)
_cod_original_sg_symbol_H-M Cmca
_cod_database_code 7025648

loop_
_symmetry_equiv_pos_as_xyz
'x, y, z'
'-x, -y+1/2, z+1/2'
'-x, y+1/2, -z+1/2'
'x, -y, -z'
'x+1/2, y+1/2, z'
'-x+1/2, -y+1, z+1/2'
'-x+1/2, y+1, -z+1/2'
'x+1/2, -y+1/2, -z'
'-x, -y, -z'
'x, y-1/2, -z-1/2'
'x, -y-1/2, z-1/2'
'-x, y, z'
'-x+1/2, -y+1/2, -z'
'x+1/2, y, -z-1/2'
'x+1/2, -y, z-1/2'
'-x+1/2, y+1/2, z'

loop_
_atom_site_label
_atom_site_type_symbol
_atom_site_fract_x
_atom_site_fract_y
_atom_site_fract_z
_atom_site_U_iso_or_equiv
_atom_site_adp_type
_atom_site_occupancy
_atom_site_symmetry_multiplicity
_atom_site_calc_flag
_atom_site_refinement_flags
Zn1 Zn 0.5000 0.15312(3) 0.381813(19) 0.0304(2) Uani 1 2 d S
N1 N 0.3564(2) 0.06482(19) 0.37844(9) 0.0306(6) Uani 1 1 d .
O1 O 0.5000 0.2450(2) 0.32105(13) 0.0440(8) Uani 1 2 d S
O2 O 0.5000 0.1235(4) 0.26173(14) 0.0706(13) Uani 1 2 d S
O3 O 0.5000 0.2587(2) 0.43696(14) 0.0509(9) Uani 1 2 d S
O4 O 0.5000 0.1228(3) 0.48722(14) 0.0608(11) Uani 1 2 d S
C1 C 0.5000 0.2152(4) 0.48282(19) 0.0476(13) Uani 1 2 d S
C2 C 0.5000 0.2142(5) 0.2739(2) 0.0552(14) Uani 1 2 d S
C3 C 0.3358(3) -0.0086(2) 0.41381(13) 0.0411(7) Uani 1 1 d .
H3 H 0.3870 -0.0176 0.4429 0.049 Uiso 1 1 calc R
C4 C 0.5000 0.2814(8) 0.5317(3) 0.110(4) Uani 1 2 d S
H4 H 0.5000 0.2272 0.5595 0.132 Uiso 1 2 calc SR
C5 C 0.1861(3) 0.0168(3) 0.33171(16) 0.0545(10) Uani 1 1 d .
H5 H 0.1342 0.0285 0.3031 0.065 Uiso 1 1 calc R
C6 C 0.1667(3) -0.0595(3) 0.36722(18) 0.0598(11) Uani 1 1 d .
H6 H 0.1026 -0.1033 0.3631 0.072 Uiso 1 1 calc R
C7 C 0.2818(3) 0.0765(3) 0.33798(13) 0.0430(8) Uani 1 1 d .
H7 H 0.2958 0.1283 0.3126 0.052 Uiso 1 1 calc R
C8 C 0.2418(4) -0.0718(3) 0.40911(18) 0.0564(10) Uani 1 1 d .
H8 H 0.2292 -0.1235 0.4347 0.068 Uiso 1 1 calc R
C9 C 0.5000 0.2949(9) 0.2304(4) 0.128(4) Uani 1 2 d S
H9 H 0.5000 0.3540 0.2552 0.153 Uiso 1 2 calc SR
C10 C 0.6043(7) 0.3140(6) 0.2090(3) 0.170(4) Uani 1 1 d .
H10A H 0.6629 0.3108 0.2370 0.256 Uiso 1 1 calc R
H10B H 0.6043 0.3815 0.1930 0.256 Uiso 1 1 calc R
H10C H 0.6213 0.2635 0.1815 0.256 Uiso 1 1 calc R
C11 C 0.3927(6) 0.3255(5) 0.5436(3) 0.117(2) Uani 1 1 d .
H11A H 0.3817 0.3858 0.5215 0.176 Uiso 1 1 calc R
H11B H 0.3905 0.3445 0.5813 0.176 Uiso 1 1 calc R
H11C H 0.3313 0.2768 0.5362 0.176 Uiso 1 1 calc R

loop_
_atom_site_aniso_label
_atom_site_aniso_U_11
_atom_site_aniso_U_22
_atom_site_aniso_U_33
_atom_site_aniso_U_23
_atom_site_aniso_U_13
_atom_site_aniso_U_12
Zn1 0.0315(3) 0.0238(3) 0.0359(3) -0.00326(18) 0.000 0.000
N1 0.0299(13) 0.0308(13) 0.0311(12) -0.0035(9) 0.0033(10) -0.0019(10)
O1 0.049(2) 0.0351(17) 0.048(2) 0.0123(15) 0.000 0.000
O2 0.070(3) 0.110(4) 0.033(2) -0.015(2) 0.000 0.000
O3 0.071(2) 0.0301(16) 0.052(2) -0.0109(16) 0.000 0.000
O4 0.079(3) 0.065(3) 0.039(2) 0.0010(18) 0.000 0.000
C1 0.046(3) 0.060(3) 0.036(3) -0.020(2) 0.000 0.000
C2 0.048(3) 0.078(4) 0.040(3) 0.020(3) 0.000 0.000
C3 0.0415(18) 0.0404(17) 0.0416(17) 0.0041(14) 0.0070(14) -0.0001(15)
C4 0.090(6) 0.161(9) 0.079(5) -0.088(6) 0.000 0.000
C5 0.0383(19) 0.067(2) 0.058(2) -0.0155(19) -0.0062(17) -0.0044(18)
C6 0.0357(19) 0.049(2) 0.095(3) -0.017(2) 0.008(2) -0.0106(17)
C7 0.0370(18) 0.053(2) 0.0392(17) -0.0014(15) -0.0005(14) -0.0043(15)
C8 0.055(2) 0.0392(18) 0.075(3) 0.0087(18) 0.022(2) -0.0076(17)
C9 0.094(6) 0.191(11) 0.098(6) 0.107(7) 0.000 0.000
C10 0.115(6) 0.179(7) 0.217(9) 0.144(7) 0.057(6) 0.001(6)
C11 0.117(5) 0.131(5) 0.104(5) -0.066(4) 0.010(4) 0.031(4)

loop_
_atom_type_symbol
_atom_type_description
_atom_type_scat_dispersion_real
_atom_type_scat_dispersion_imag
_atom_type_scat_source
C C 0.0033 0.0016 'International Tables Vol C Tables 4.2.6.8 and 6.1.1.4'
H H 0.0000 0.0000 'International Tables Vol C Tables 4.2.6.8 and 6.1.1.4'
N N 0.0061 0.0033 'International Tables Vol C Tables 4.2.6.8 and 6.1.1.4'
O O 0.0106 0.0060 'International Tables Vol C Tables 4.2.6.8 and 6.1.1.4'
Zn Zn 0.2839 1.4301 'International Tables Vol C Tables 4.2.6.8 and 6.1.1.4'

loop_
_geom_angle_atom_site_label_1
_geom_angle_atom_site_label_2
_geom_angle_atom_site_label_3
_geom_angle
_geom_angle_site_symmetry_1
_geom_angle_site_symmetry_3
O1 Zn1 O3 96.11(15) . .
O1 Zn1 N1 108.95(9) . .
O3 Zn1 N1 115.87(8) . .
O1 Zn1 N1 108.95(9) . 12_655
O3 Zn1 N1 115.86(8) . 12_655
N1 Zn1 N1 109.92(14) . 12_655
C3 N1 C7 117.9(3) . .
C3 N1 Zn1 122.4(2) . .
C7 N1 Zn1 119.6(2) . .
C2 O1 Zn1 122.4(4) . .
C1 O3 Zn1 108.1(3) . .
O4 C1 O3 121.8(4) . .
O4 C1 C4 120.4(6) . .
O3 C1 C4 117.8(6) . .
O2 C2 O1 123.3(5) . .
O2 C2 C9 120.1(7) . .
O1 C2 C9 116.6(7) . .
N1 C3 C8 121.7(3) . .
N1 C3 H3 119.2 . .
C8 C3 H3 119.2 . .
C11 C4 C11 124.7(8) . 12_655
C11 C4 C1 114.3(4) . .
C11 C4 C1 114.3(4) 12_655 .
C11 C4 H4 98.6 . .
C11 C4 H4 98.6 12_655 .
C1 C4 H4 98.6 . .
C6 C5 C7 119.0(4) . .
C6 C5 H5 120.5 . .
C7 C5 H5 120.5 . .
C5 C6 C8 118.7(3) . .
C5 C6 H6 120.7 . .
C8 C6 H6 120.7 . .
N1 C7 C5 123.0(3) . .
N1 C7 H7 118.5 . .
C5 C7 H7 118.5 . .
C6 C8 C3 119.8(4) . .
C6 C8 H8 120.1 . .
C3 C8 H8 120.1 . .
C10 C9 C10 128.0(9) 12_655 .
C10 C9 C2 114.5(5) 12_655 .
C10 C9 C2 114.5(5) . .
C10 C9 H9 95.8 12_655 .
C10 C9 H9 95.8 . .
C2 C9 H9 95.8 . .
C9 C10 H10A 109.5 . .
C9 C10 H10B 109.5 . .
H10A C10 H10B 109.5 . .
C9 C10 H10C 109.5 . .
H10A C10 H10C 109.5 . .
H10B C10 H10C 109.5 . .
C4 C11 H11A 109.5 . .
C4 C11 H11B 109.5 . .
H11A C11 H11B 109.5 . .
C4 C11 H11C 109.5 . .
H11A C11 H11C 109.5 . .
H11B C11 H11C 109.5 . .

loop_
_geom_bond_atom_site_label_1
_geom_bond_atom_site_label_2
_geom_bond_distance
_geom_bond_site_symmetry_2
Zn1 O1 1.949(3) .
Zn1 O3 1.967(3) .
Zn1 N1 2.041(3) .
Zn1 N1 2.041(3) 12_655
N1 C3 1.338(4) .
N1 C7 1.345(4) .
O1 C2 1.251(7) .
O2 C2 1.238(8) .
O3 C1 1.287(6) .
O4 C1 1.227(7) .
C1 C4 1.508(7) .
C2 C9 1.529(8) .
C3 C8 1.381(5) .
C3 H3 0.9500 .
C4 C11 1.410(7) .
C4 C11 1.410(7) 12_655
C4 H4 1.0000 .
C5 C6 1.365(6) .
C5 C7 1.375(5) .
C5 H5 0.9500 .
C6 C8 1.377(6) .
C6 H6 0.9500 .
C7 H7 0.9500 .
C8 H8 0.9500 .
C9 C10 1.350(7) 12_655
C9 C10 1.350(7) .
C9 H9 1.0000 .
C10 H10A 0.9800 .
C10 H10B 0.9800 .
C10 H10C 0.9800 .
C11 H11A 0.9800 .
C11 H11B 0.9800 .
C11 H11C 0.9800 .
